data_2020699
loop_
_publ_author_name
'Okuniewski, Andrzej'
'Rosiak, Damian'
'Chojnacki, Jaros\/law'
'Becker, Barbara'

_publ_section_title
;
 Crystallographic study of self-organization in the solid state including
 quasi-aromatic pseudo-ring stacking interactions in
 1-benzoyl-3-(3,4-dimethoxyphenyl)thiourea and
 1-benzoyl-3-(2-hydroxypropyl)thiourea
;
_journal_coeditor_code CU3106
_journal_issue 1
_journal_name_full 'Acta Crystallographica Section C'
_journal_page_first 52
_journal_page_last 56
_journal_paper_doi 10.1107/S2053229616019495
_journal_volume 73
_journal_year 2017
_chemical_formula_iupac 'C16 H16 N2 O3 S'
_chemical_formula_moiety 'C16 H16 N2 O3 S'
_chemical_formula_sum 'C16 H16 N2 O3 S'
_chemical_formula_weight 316.37
_chemical_name_systematic
;
<i>N</i>-[(3,4-Dimethoxyphenyl)carbamothioyl]benzamide
;
_space_group_IT_number 2
_symmetry_cell_setting triclinic
_symmetry_space_group_name_Hall '-P 1'
_symmetry_space_group_name_H-M 'P -1'
_atom_sites_solution_hydrogens geom
_audit_conform_dict_name cif_core.dic
_audit_conform_dict_version 2.4.3
_audit_creation_method 'WinGX routine CIF_UPDATE'
_cell_angle_alpha 94.047(5)
_cell_angle_beta 93.143(5)
_cell_angle_gamma 95.735(5)
_cell_formula_units_Z 2
_cell_length_a 6.5450(4)
_cell_length_b 9.3526(6)
_cell_length_c 12.7820(8)
_cell_measurement_reflns_used 1629
_cell_measurement_temperature 293(2)
_cell_measurement_theta_max 26.206
_cell_measurement_theta_min 2.699
_cell_volume 775.05(8)
_computing_cell_refinement
;
CrysAlis PRO (Agilent, 2013)
;
_computing_data_collection
;
CrysAlis PRO (Agilent, 2013)
;
_computing_data_reduction
;
CrysAlis PRO (Agilent, 2013)
;
_computing_molecular_graphics
;
<i>OLEX2</i> (Dolomanov <i>et al.</i>, 2009)
;
_computing_publication_material
;
<i>WinGX</i> (Farrugia, 2012) and <i>PLATON</i> (Spek, 2009)
;
_computing_structure_refinement
;
<i>SHELXL2016</i> (Sheldrick, 2015)
;
_computing_structure_solution
;
<i>SHELXS2016</i> (Sheldrick, 2015)
;
_diffrn_ambient_temperature 293(2)
_diffrn_detector_area_resol_mean 8.1883
_diffrn_measured_fraction_theta_full 0.999
_diffrn_measured_fraction_theta_max 0.999
_diffrn_measurement_device_type 'Agilent Xcalibur (Sapphire2, large Be window)'
_diffrn_measurement_method '\w scans'
_diffrn_radiation_monochromator graphite
_diffrn_radiation_type MoK\a
_diffrn_radiation_wavelength 0.71073
_diffrn_reflns_av_R_equivalents 0.0256
_diffrn_reflns_limit_h_max 8
_diffrn_reflns_limit_h_min -6
_diffrn_reflns_limit_k_max 10
_diffrn_reflns_limit_k_min -11
_diffrn_reflns_limit_l_max 15
_diffrn_reflns_limit_l_min -15
_diffrn_reflns_number 4858
_diffrn_reflns_theta_full 25.242
_diffrn_reflns_theta_max 25.997
_diffrn_reflns_theta_min 2.616
_exptl_absorpt_coefficient_mu 0.223
_exptl_absorpt_correction_T_max 0.959
_exptl_absorpt_correction_T_min 0.923
_exptl_absorpt_correction_type analytical
_exptl_absorpt_process_details
;
[CrysAlis PRO (Agilent, 2013), based on expressions derived by
Clark & Reid (1995)]
;
_exptl_crystal_colour colourless
_exptl_crystal_density_diffrn 1.356
_exptl_crystal_description prism
_exptl_crystal_F_000 332
_exptl_crystal_size_max 0.7274
_exptl_crystal_size_mid 0.414
_exptl_crystal_size_min 0.2707
_refine_diff_density_max 0.587
_refine_diff_density_min -0.246
_refine_ls_extinction_method none
_refine_ls_goodness_of_fit_ref 1.039
_refine_ls_hydrogen_treatment constr
_refine_ls_matrix_type full
_refine_ls_number_parameters 201
_refine_ls_number_reflns 3039
_refine_ls_number_restraints 0
_refine_ls_restrained_S_all 1.039
_refine_ls_R_factor_all 0.1090
_refine_ls_R_factor_gt 0.0709
_refine_ls_shift/su_max 0.000
_refine_ls_shift/su_mean 0.000
_refine_ls_structure_factor_coef Fsqd
_refine_ls_weighting_details 'w=1/[\s^2^(Fo^2^)+(0.1069P)^2^+0.0208P] where P=(Fo^2^+2Fc^2^)/3'
_refine_ls_weighting_scheme calc
_refine_ls_wR_factor_gt 0.1693
_refine_ls_wR_factor_ref 0.2094
_reflns_number_gt 1883
_reflns_number_total 3039
_reflns_threshold_expression 'I > 2\s(I)'
_cod_data_source_file cu3106sup1.cif
_cod_data_source_block I
_cod_depositor_comments 'Adding full bibliography for 2020699--2020700.cif.'
_cod_database_code 2020699
_cod_database_fobs_code 2020699

loop_
_symmetry_equiv_pos_as_xyz
'x, y, z'
'-x, -y, -z'

loop_
_atom_site_type_symbol
_atom_site_label
_atom_site_fract_x
_atom_site_fract_y
_atom_site_fract_z
_atom_site_U_iso_or_equiv
_atom_site_adp_type
_atom_site_calc_flag
_atom_site_occupancy
S S1 0.32892(14) 0.32856(10) 0.05322(7) 0.0746(4) Uani d 1
C C1 0.4131(5) 0.4076(3) 0.1704(2) 0.0525(8) Uani d 1
N N1 0.5964(4) 0.4994(3) 0.1768(2) 0.0573(7) Uani d 1
H H1 0.657793 0.504603 0.119202 0.069 Uiso calc 1
C C10 0.6924(5) 0.5822(3) 0.2617(3) 0.0532(8) Uani d 1
O O1 0.6254(3) 0.5821(3) 0.34928(18) 0.0712(7) Uani d 1
C C11 0.8843(4) 0.6730(3) 0.2414(2) 0.0539(8) Uani d 1
C C12 0.9348(5) 0.7985(4) 0.3058(3) 0.0662(10) Uani d 1
H H12 0.847406 0.823665 0.357432 0.079 Uiso calc 1
C C13 1.1126(6) 0.8867(4) 0.2942(3) 0.0781(11) Uani d 1
H H13 1.145054 0.970734 0.337792 0.094 Uiso calc 1
C C14 1.2425(5) 0.8490(5) 0.2174(3) 0.0797(12) Uani d 1
H H14 1.363019 0.907938 0.209513 0.096 Uiso calc 1
C C15 1.1947(5) 0.7253(4) 0.1527(3) 0.0740(11) Uani d 1
H H15 1.282663 0.701004 0.101048 0.089 Uiso calc 1
C C16 1.0151(5) 0.6361(4) 0.1640(3) 0.0635(9) Uani d 1
H H16 0.982791 0.552392 0.120094 0.076 Uiso calc 1
N N2 0.3251(4) 0.3968(3) 0.26128(19) 0.0560(7) Uani d 1
H H2 0.397118 0.442046 0.313960 0.067 Uiso calc 1
C C21 0.1357(4) 0.3255(3) 0.2886(2) 0.0502(8) Uani d 1
C C22 0.0066(5) 0.2298(3) 0.2205(2) 0.0544(8) Uani d 1
H H22 0.043178 0.207574 0.152455 0.065 Uiso calc 1
C C23 -0.1769(5) 0.1676(3) 0.2545(2) 0.0539(8) Uani d 1
C C24 -0.2322(5) 0.2002(3) 0.3560(3) 0.0537(8) Uani d 1
C C25 -0.1021(5) 0.2949(4) 0.4232(3) 0.0621(9) Uani d 1
H H25 -0.138185 0.317599 0.491289 0.075 Uiso calc 1
C C26 0.0820(5) 0.3560(4) 0.3894(3) 0.0597(9) Uani d 1
H H26 0.169978 0.418272 0.435404 0.072 Uiso calc 1
C C2 -0.2492(6) 0.0273(4) 0.0926(3) 0.0800(12) Uani d 1
H H2A -0.235014 0.109237 0.051399 0.120 Uiso calc 1
H H2B -0.351384 -0.044283 0.058549 0.120 Uiso calc 1
H H2C -0.119844 -0.012469 0.099279 0.120 Uiso calc 1
O O2 -0.3101(3) 0.0704(3) 0.19344(18) 0.0705(7) Uani d 1
C C3 -0.4927(6) 0.1837(5) 0.4788(3) 0.0822(12) Uani d 1
H H3A -0.402770 0.159968 0.535411 0.123 Uiso calc 1
H H3B -0.628717 0.137493 0.485211 0.123 Uiso calc 1
H H3C -0.496586 0.286205 0.481580 0.123 Uiso calc 1
O O3 -0.4187(3) 0.1352(3) 0.38104(18) 0.0715(7) Uani d 1

loop_
_atom_site_aniso_label
_atom_site_aniso_U_11
_atom_site_aniso_U_22
_atom_site_aniso_U_33
_atom_site_aniso_U_12
_atom_site_aniso_U_13
_atom_site_aniso_U_23
S1 0.0804(7) 0.0811(7) 0.0543(6) -0.0276(5) 0.0185(5) -0.0112(5)
C1 0.0475(18) 0.0529(19) 0.056(2) -0.0036(14) 0.0098(14) 0.0031(15)
N1 0.0499(15) 0.0656(18) 0.0532(16) -0.0093(13) 0.0125(12) -0.0025(13)
C10 0.0481(18) 0.059(2) 0.0511(19) -0.0005(15) 0.0031(14) 0.0002(15)
O1 0.0658(15) 0.0902(18) 0.0508(14) -0.0209(12) 0.0091(11) -0.0049(12)
C11 0.0447(18) 0.059(2) 0.056(2) -0.0046(14) 0.0013(14) 0.0027(15)
C12 0.063(2) 0.071(2) 0.061(2) -0.0083(18) 0.0038(16) -0.0002(17)
C13 0.073(3) 0.073(3) 0.081(3) -0.018(2) -0.010(2) 0.009(2)
C14 0.051(2) 0.091(3) 0.093(3) -0.021(2) -0.002(2) 0.026(2)
C15 0.050(2) 0.091(3) 0.083(3) 0.0012(19) 0.0157(18) 0.021(2)
C16 0.052(2) 0.067(2) 0.071(2) 0.0025(16) 0.0069(16) 0.0079(18)
N2 0.0535(15) 0.0650(18) 0.0453(15) -0.0131(13) 0.0068(12) -0.0015(12)
C21 0.0500(18) 0.0528(19) 0.0462(18) -0.0044(14) 0.0094(13) 0.0029(13)
C22 0.0534(18) 0.063(2) 0.0443(17) -0.0072(15) 0.0099(14) -0.0006(14)
C23 0.0507(19) 0.0526(19) 0.056(2) -0.0052(14) 0.0073(14) 0.0011(15)
C24 0.0498(18) 0.0535(19) 0.059(2) 0.0003(15) 0.0186(15) 0.0057(15)
C25 0.071(2) 0.061(2) 0.055(2) 0.0026(17) 0.0228(16) 0.0009(16)
C26 0.062(2) 0.063(2) 0.0510(19) -0.0061(16) 0.0082(15) -0.0026(15)
C2 0.075(2) 0.097(3) 0.059(2) -0.022(2) 0.0073(18) -0.016(2)
O2 0.0577(14) 0.0827(17) 0.0639(15) -0.0223(12) 0.0134(11) -0.0108(12)
C3 0.066(2) 0.108(3) 0.074(3) 0.001(2) 0.0301(19) 0.005(2)
O3 0.0632(15) 0.0813(17) 0.0683(16) -0.0092(12) 0.0278(12) -0.0020(12)

loop_
_exptl_crystal_face_index_h
_exptl_crystal_face_index_k
_exptl_crystal_face_index_l
_exptl_crystal_face_perp_dist
-7 7 8 0.1545
2 12 2 0.1957
0 -2 18 0.1943
-6 -7 9 0.3229
8 6 -1 0.3262
0 1 -18 0.0702
0 -13 -3 0.2347
5 -5 14 0.1157
4 -10 -8 0.1472

loop_
_geom_angle_atom_site_label_1
_geom_angle_atom_site_label_2
_geom_angle_atom_site_label_3
_geom_angle
N2 C1 N1 114.3(3)
N2 C1 S1 127.9(2)
N1 C1 S1 117.8(2)
C10 N1 C1 129.3(3)
C10 N1 H1 115.3
C1 N1 H1 115.3
O1 C10 N1 122.4(3)
O1 C10 C11 121.6(3)
N1 C10 C11 116.1(3)
C12 C11 C16 119.3(3)
C12 C11 C10 117.2(3)
C16 C11 C10 123.5(3)
C13 C12 C11 120.9(3)
C13 C12 H12 119.5
C11 C12 H12 119.5
C12 C13 C14 119.5(4)
C12 C13 H13 120.3
C14 C13 H13 120.3
C15 C14 C13 120.4(3)
C15 C14 H14 119.8
C13 C14 H14 119.8
C14 C15 C16 120.3(3)
C14 C15 H15 119.9
C16 C15 H15 119.9
C11 C16 C15 119.6(3)
C11 C16 H16 120.2
C15 C16 H16 120.2
C1 N2 C21 132.8(3)
C1 N2 H2 113.6
C21 N2 H2 113.6
C26 C21 C22 119.7(3)
C26 C21 N2 116.0(3)
C22 C21 N2 124.3(3)
C23 C22 C21 119.7(3)
C23 C22 H22 120.1
C21 C22 H22 120.1
O2 C23 C22 123.4(3)
O2 C23 C24 116.1(3)
C22 C23 C24 120.4(3)
O3 C24 C25 124.8(3)
O3 C24 C23 115.8(3)
C25 C24 C23 119.4(3)
C24 C25 C26 120.1(3)
C24 C25 H25 119.9
C26 C25 H25 119.9
C21 C26 C25 120.6(3)
C21 C26 H26 119.7
C25 C26 H26 119.7
O2 C2 H2A 109.5
O2 C2 H2B 109.5
H2A C2 H2B 109.5
O2 C2 H2C 109.5
H2A C2 H2C 109.5
H2B C2 H2C 109.5
C23 O2 C2 117.0(2)
O3 C3 H3A 109.5
O3 C3 H3B 109.5
H3A C3 H3B 109.5
O3 C3 H3C 109.5
H3A C3 H3C 109.5
H3B C3 H3C 109.5
C24 O3 C3 116.7(3)

loop_
_geom_bond_atom_site_label_1
_geom_bond_atom_site_label_2
_geom_bond_distance
S1 C1 1.663(3)
C1 N2 1.330(4)
C1 N1 1.399(4)
N1 C10 1.372(4)
N1 H1 0.8600
C10 O1 1.224(4)
C10 C11 1.490(4)
C11 C12 1.386(4)
C11 C16 1.391(4)
C12 C13 1.379(5)
C12 H12 0.9300
C13 C14 1.384(6)
C13 H13 0.9300
C14 C15 1.373(5)
C14 H14 0.9300
C15 C16 1.392(4)
C15 H15 0.9300
C16 H16 0.9300
N2 C21 1.421(3)
N2 H2 0.8600
C21 C26 1.372(4)
C21 C22 1.389(4)
C22 C23 1.387(4)
C22 H22 0.9300
C23 O2 1.365(4)
C23 C24 1.387(4)
C24 O3 1.373(3)
C24 C25 1.382(5)
C25 C26 1.386(4)
C25 H25 0.9300
C26 H26 0.9300
C2 O2 1.414(4)
C2 H2A 0.9600
C2 H2B 0.9600
C2 H2C 0.9600
C3 O3 1.426(4)
C3 H3A 0.9600
C3 H3B 0.9600
C3 H3C 0.9600

loop_
_geom_hbond_atom_site_label_D
_geom_hbond_atom_site_label_H
_geom_hbond_atom_site_label_A
_geom_hbond_site_symmetry_A
_geom_hbond_distance_DH
_geom_hbond_distance_HA
_geom_hbond_distance_DA
_geom_hbond_angle_DHA
N2 H2 O1 . 0.86 1.90 2.633(3) 142.5
N1 H1 S1 2_665 0.86 2.79 3.485(3) 139.1
C22 H22 S1 . 0.93 2.54 3.203(3) 129.0
C14 H14 O2 1_765 0.93 2.52 3.453(4) 178.4
